data_4336105
loop_
_publ_author_name
'Jian Zhang'
'Zuowei Xie'

_publ_section_title
;
 Reaction of 13-Vertex Carborane \m-1,2-(CH2)4-1,2-C2B11H11 with
 Nucleophiles: Linkage Effect on Product Formation
;
_journal_name_full 'Inorganic Chemistry'
_journal_page_first 10677
_journal_page_last 10684
_journal_paper_doi 10.1021/ic401744h
_journal_volume 52
_journal_year 2013
_chemical_formula_sum 'C6 H19 B11'
_chemical_formula_weight 210.12
_chemical_name_systematic
; 
 ? 
;
_space_group_IT_number 61
_symmetry_cell_setting orthorhombic
_symmetry_space_group_name_Hall '-P 2ac 2ab'
_symmetry_space_group_name_H-M 'P b c a'
_atom_sites_solution_hydrogens geom
_atom_sites_solution_primary direct
_atom_sites_solution_secondary difmap
_audit_creation_method SHELXL-97
_cell_angle_alpha 90.00
_cell_angle_beta 90.00
_cell_angle_gamma 90.00
_cell_formula_units_Z 8
_cell_length_a 13.051(3)
_cell_length_b 12.607(3)
_cell_length_c 15.258(3)
_cell_measurement_temperature 123(2)
_cell_volume 2510.5(10)
_computing_cell_refinement 'BRUKER KAPPA APEXII DUO DIFFRACTOMETER'
_computing_data_collection 'BRUKER KAPPA APEXII DUO DIFFRACTOMETER'
_computing_data_reduction 'BRUKER KAPPA APEXII DUO DIFFRACTOMETER'
_computing_molecular_graphics 'SIEMENS SHELXTL'
_computing_publication_material 'SIEMENS SHELXTL'
_computing_structure_refinement 'SHELXL-97 (Sheldrick, 2008)'
_computing_structure_solution 'SHELXS-97 (Sheldrick, 2008)'
_diffrn_ambient_temperature 123(2)
_diffrn_measured_fraction_theta_full 0.997
_diffrn_measured_fraction_theta_max 0.997
_diffrn_measurement_device_type 'BRUKER KAPPA APEXII DUO DIFFRACTOMETER'
_diffrn_measurement_method 'OMEGA SCAN'
_diffrn_radiation_monochromator graphite
_diffrn_radiation_source 'fine-focus sealed tube'
_diffrn_radiation_type MoK\a
_diffrn_radiation_wavelength 0.71073
_diffrn_reflns_av_R_equivalents 0.0624
_diffrn_reflns_av_sigmaI/netI 0.0352
_diffrn_reflns_limit_h_max 14
_diffrn_reflns_limit_h_min -15
_diffrn_reflns_limit_k_max 13
_diffrn_reflns_limit_k_min -14
_diffrn_reflns_limit_l_max 18
_diffrn_reflns_limit_l_min -18
_diffrn_reflns_number 18228
_diffrn_reflns_theta_full 25.00
_diffrn_reflns_theta_max 25.00
_diffrn_reflns_theta_min 2.61
_exptl_absorpt_coefficient_mu 0.049
_exptl_absorpt_correction_T_max 0.7456
_exptl_absorpt_correction_T_min 0.4940
_exptl_absorpt_correction_type multi-scan
_exptl_crystal_colour colourless
_exptl_crystal_density_diffrn 1.112
_exptl_crystal_description block
_exptl_crystal_F_000 880
_exptl_crystal_size_max 0.50
_exptl_crystal_size_mid 0.40
_exptl_crystal_size_min 0.30
_refine_diff_density_max 0.279
_refine_diff_density_min -0.212
_refine_diff_density_rms 0.052
_refine_ls_extinction_method none
_refine_ls_goodness_of_fit_ref 1.148
_refine_ls_hydrogen_treatment riding
_refine_ls_matrix_type full
_refine_ls_number_parameters 154
_refine_ls_number_reflns 2197
_refine_ls_number_restraints 0
_refine_ls_restrained_S_all 1.148
_refine_ls_R_factor_all 0.0930
_refine_ls_R_factor_gt 0.0646
_refine_ls_shift/su_max 0.001
_refine_ls_shift/su_mean 0.000
_refine_ls_structure_factor_coef Fsqd
_refine_ls_weighting_details 'calc w=1/[\s^2^(Fo^2^)+(0.0789P)^2^+2.6070P] where P=(Fo^2^+2Fc^2^)/3'
_refine_ls_weighting_scheme calc
_refine_ls_wR_factor_gt 0.1708
_refine_ls_wR_factor_ref 0.1972
_reflns_number_gt 1579
_reflns_number_total 2197
_reflns_threshold_expression >2sigma(I)
_cod_data_source_file ic401744h_si_002_1.cif
_cod_data_source_block 1a
_cod_original_cell_volume 2510.4(9)
_cod_database_code 4336105

loop_
_symmetry_equiv_pos_as_xyz
'x, y, z'
'-x+1/2, -y, z+1/2'
'-x, y+1/2, -z+1/2'
'x+1/2, -y+1/2, -z'
'-x, -y, -z'
'x-1/2, y, -z-1/2'
'x, -y-1/2, z-1/2'
'-x-1/2, y-1/2, z'

loop_
_atom_site_label
_atom_site_type_symbol
_atom_site_fract_x
_atom_site_fract_y
_atom_site_fract_z
_atom_site_U_iso_or_equiv
_atom_site_adp_type
_atom_site_occupancy
_atom_site_symmetry_multiplicity
_atom_site_calc_flag
_atom_site_refinement_flags
C1 C 0.2363(2) 0.93642(19) 0.40764(16) 0.0259(6) Uani 1 1 d .
C2 C 0.3199(2) 0.8809(2) 0.44650(17) 0.0284(6) Uani 1 1 d .
C11 C 0.1484(2) 0.9622(2) 0.46866(18) 0.0330(7) Uani 1 1 d .
H11A H 0.0901 0.9898 0.4340 0.040 Uiso 1 1 calc R
H11B H 0.1701 1.0185 0.5099 0.040 Uiso 1 1 calc R
C12 C 0.1134(2) 0.8653(3) 0.52079(19) 0.0386(7) Uani 1 1 d .
H12A H 0.0726 0.8893 0.5718 0.046 Uiso 1 1 calc R
H12B H 0.0682 0.8213 0.4833 0.046 Uiso 1 1 calc R
C13 C 0.2023(2) 0.7971(2) 0.55336(18) 0.0372(7) Uani 1 1 d .
H13A H 0.1919 0.7807 0.6162 0.045 Uiso 1 1 calc R
H13B H 0.2029 0.7292 0.5208 0.045 Uiso 1 1 calc R
C14 C 0.3053(2) 0.8519(2) 0.54182(17) 0.0354(7) Uani 1 1 d .
H14A H 0.3078 0.9167 0.5784 0.042 Uiso 1 1 calc R
H14B H 0.3611 0.8040 0.5610 0.042 Uiso 1 1 calc R
B3 B 0.3537(2) 1.0124(2) 0.3874(2) 0.0312(7) Uani 1 1 d .
H3 H 0.3424 1.0841 0.4297 0.037 Uiso 1 1 calc R
B4 B 0.4394(2) 0.8912(3) 0.4130(2) 0.0311(7) Uani 1 1 d .
H4 H 0.4971 0.8879 0.4673 0.037 Uiso 1 1 calc R
B5 B 0.3631(2) 0.7818(2) 0.37557(18) 0.0273(7) Uani 1 1 d .
H5 H 0.3614 0.7006 0.4054 0.033 Uiso 1 1 calc R
B6 B 0.2385(2) 0.8359(2) 0.32103(19) 0.0276(7) Uani 1 1 d .
H6 H 0.1723 0.7800 0.3276 0.033 Uiso 1 1 calc R
B7 B 0.2330(3) 0.9834(2) 0.31296(18) 0.0289(7) Uani 1 1 d .
H7 H 0.1633 1.0333 0.3018 0.035 Uiso 1 1 calc R
B8 B 0.4619(3) 0.9734(3) 0.3209(2) 0.0352(8) Uani 1 1 d .
H8 H 0.5319 1.0247 0.3217 0.042 Uiso 1 1 calc R
B9 B 0.4668(3) 0.8317(3) 0.3132(2) 0.0332(8) Uani 1 1 d .
H9 H 0.5397 0.7859 0.3052 0.040 Uiso 1 1 calc R
B10 B 0.3481(2) 0.7946(2) 0.26227(18) 0.0287(7) Uani 1 1 d .
H10 H 0.3410 0.7194 0.2237 0.034 Uiso 1 1 calc R
B11 B 0.2835(3) 0.9102(2) 0.22525(19) 0.0307(7) Uani 1 1 d .
H11 H 0.2401 0.9117 0.1619 0.037 Uiso 1 1 calc R
B12 B 0.3536(3) 1.0195(2) 0.2651(2) 0.0331(8) Uani 1 1 d .
H12 H 0.3571 1.0976 0.2304 0.040 Uiso 1 1 calc R
B13 B 0.4185(3) 0.9078(3) 0.2244(2) 0.0346(8) Uani 1 1 d .
H13 H 0.4616 0.9095 0.1609 0.042 Uiso 1 1 calc R

loop_
_atom_site_aniso_label
_atom_site_aniso_U_11
_atom_site_aniso_U_22
_atom_site_aniso_U_33
_atom_site_aniso_U_23
_atom_site_aniso_U_13
_atom_site_aniso_U_12
C1 0.0299(14) 0.0182(12) 0.0296(13) -0.0011(10) -0.0034(11) -0.0019(11)
C2 0.0296(14) 0.0278(14) 0.0277(13) -0.0037(11) -0.0022(11) 0.0035(11)
C11 0.0303(15) 0.0317(16) 0.0372(15) 0.0010(12) -0.0003(12) 0.0070(12)
C12 0.0333(16) 0.0440(18) 0.0384(15) 0.0067(14) 0.0024(12) 0.0024(13)
C13 0.0457(18) 0.0357(17) 0.0303(14) 0.0044(12) 0.0038(12) 0.0043(13)
C14 0.0393(17) 0.0413(17) 0.0256(13) 0.0009(12) -0.0023(12) 0.0104(13)
B3 0.0320(18) 0.0229(16) 0.0388(16) -0.0047(13) -0.0019(13) -0.0046(13)
B4 0.0268(17) 0.0332(18) 0.0333(16) -0.0056(13) -0.0049(13) 0.0023(13)
B5 0.0329(17) 0.0227(16) 0.0263(14) -0.0012(12) -0.0026(12) 0.0064(13)
B6 0.0323(17) 0.0189(15) 0.0317(15) -0.0007(12) -0.0065(13) -0.0021(12)
B7 0.0344(18) 0.0208(15) 0.0314(16) 0.0007(12) -0.0056(13) -0.0012(13)
B8 0.0322(18) 0.0330(19) 0.0405(17) -0.0041(14) 0.0027(14) -0.0066(14)
B9 0.0300(17) 0.0352(19) 0.0342(16) -0.0028(13) 0.0009(13) 0.0028(14)
B10 0.0398(19) 0.0225(16) 0.0237(14) -0.0025(12) -0.0019(13) 0.0012(13)
B11 0.045(2) 0.0215(15) 0.0262(15) -0.0010(12) -0.0051(13) -0.0004(13)
B12 0.042(2) 0.0240(16) 0.0331(16) 0.0022(13) 0.0023(14) -0.0059(14)
B13 0.0427(19) 0.0303(18) 0.0308(16) 0.0003(13) 0.0058(14) -0.0027(14)

loop_
_atom_type_symbol
_atom_type_description
_atom_type_scat_dispersion_real
_atom_type_scat_dispersion_imag
_atom_type_scat_source
C C 0.0033 0.0016 'International Tables Vol C Tables 4.2.6.8 and 6.1.1.4'
H H 0.0000 0.0000 'International Tables Vol C Tables 4.2.6.8 and 6.1.1.4'
B B 0.0013 0.0007 'International Tables Vol C Tables 4.2.6.8 and 6.1.1.4'

loop_
_geom_angle_atom_site_label_1
_geom_angle_atom_site_label_2
_geom_angle_atom_site_label_3
_geom_angle
C2 C1 C11 115.5(2)
C2 C1 B7 126.3(2)
C11 C1 B7 117.9(2)
C2 C1 B6 87.03(19)
C11 C1 B6 127.2(2)
B7 C1 B6 66.14(17)
C1 C2 C14 115.0(2)
C1 C2 B4 123.9(2)
C14 C2 B4 115.9(2)
C1 C2 B5 109.9(2)
C14 C2 B5 117.6(2)
B4 C2 B5 63.77(17)
C1 C2 B3 63.94(17)
C14 C2 B3 133.1(2)
B4 C2 B3 64.69(18)
B5 C2 B3 104.49(19)
C1 C11 C12 112.1(2)
C13 C12 C11 113.0(2)
C14 C13 C12 112.2(2)
C2 C14 C13 109.4(2)
B8 B3 B12 56.85(17)
B8 B3 B4 56.34(17)
B12 B3 B4 103.9(2)
B8 B3 C2 101.9(2)
B12 B3 C2 120.4(2)
B4 B3 C2 50.34(15)
B8 B3 B7 104.5(2)
B12 B3 B7 55.52(16)
B4 B3 B7 115.5(2)
C2 B3 B7 85.85(17)
C2 B4 B9 115.7(2)
C2 B4 B8 116.7(2)
B9 B4 B8 61.46(19)
C2 B4 B5 60.83(17)
B9 B4 B5 60.19(18)
B8 B4 B5 106.8(2)
C2 B4 B3 64.98(17)
B9 B4 B3 106.5(2)
B8 B4 B3 58.21(17)
B5 B4 B3 102.8(2)
C2 B5 B10 120.7(2)
C2 B5 B9 109.0(2)
B10 B5 B9 61.39(18)
C2 B5 B4 55.40(16)
B10 B5 B4 107.8(2)
B9 B5 B4 58.22(17)
C2 B5 B6 75.22(16)
B10 B5 B6 56.75(16)
B9 B5 B6 106.5(2)
B4 B5 B6 109.2(2)
B10 B6 C1 125.7(2)
B10 B6 B11 59.11(17)
C1 B6 B11 103.08(19)
B10 B6 B7 106.9(2)
C1 B6 B7 49.97(14)
B11 B6 B7 56.60(16)
B10 B6 B5 55.83(16)
C1 B6 B5 86.98(17)
B11 B6 B5 104.6(2)
B7 B6 B5 114.1(2)
C1 B7 B11 119.8(2)
C1 B7 B12 116.7(2)
B11 B7 B12 59.56(18)
C1 B7 B6 63.89(16)
B11 B7 B6 60.76(16)
B12 B7 B6 104.3(2)
C1 B7 B3 61.11(16)
B11 B7 B3 103.7(2)
B12 B7 B3 59.19(17)
B6 B7 B3 96.67(19)
B12 B8 B4 116.5(2)
B12 B8 B13 59.66(19)
B4 B8 B13 109.4(2)
B12 B8 B9 109.2(2)
B4 B8 B9 58.30(17)
B13 B8 B9 59.61(18)
B12 B8 B3 63.33(19)
B4 B8 B3 65.45(18)
B13 B8 B3 110.0(2)
B9 B8 B3 109.7(2)
B4 B9 B5 61.59(18)
B4 B9 B13 111.3(2)
B5 B9 B13 109.3(2)
B4 B9 B8 60.24(18)
B5 B9 B8 107.0(2)
B13 B9 B8 59.96(18)
B4 B9 B10 108.3(2)
B5 B9 B10 58.67(17)
B13 B9 B10 60.25(18)
B8 B9 B10 104.9(2)
B5 B10 B6 67.41(17)
B5 B10 B11 116.4(2)
B6 B10 B11 62.32(17)
B5 B10 B13 109.6(2)
B6 B10 B13 110.1(2)
B11 B10 B13 59.18(18)
B5 B10 B9 59.93(17)
B6 B10 B9 113.7(2)
B11 B10 B9 109.5(2)
B13 B10 B9 59.33(18)
B7 B11 B12 61.33(18)
B7 B11 B13 113.0(2)
B12 B11 B13 59.83(18)
B7 B11 B10 111.5(2)
B12 B11 B10 106.6(2)
B13 B11 B10 60.88(18)
B7 B11 B6 62.63(16)
B12 B11 B6 106.9(2)
B13 B11 B6 108.5(2)
B10 B11 B6 58.57(16)
B8 B12 B13 61.08(19)
B8 B12 B11 109.1(2)
B13 B12 B11 60.10(19)
B8 B12 B7 115.2(2)
B13 B12 B7 111.3(2)
B11 B12 B7 59.11(17)
B8 B12 B3 59.82(17)
B13 B12 B3 108.3(2)
B11 B12 B3 107.9(2)
B7 B12 B3 65.29(17)
B12 B13 B11 60.07(18)
B12 B13 B9 109.5(2)
B11 B13 B9 111.0(2)
B12 B13 B8 59.26(18)
B11 B13 B8 107.7(2)
B9 B13 B8 60.43(18)
B12 B13 B10 106.1(2)
B11 B13 B10 59.95(18)
B9 B13 B10 60.42(18)
B8 B13 B10 105.4(2)

loop_
_geom_bond_atom_site_label_1
_geom_bond_atom_site_label_2
_geom_bond_distance
C1 C2 1.425(4)
C1 C11 1.512(4)
C1 B7 1.562(4)
C1 B6 1.831(4)
C2 C14 1.512(4)
C2 B4 1.647(4)
C2 B5 1.747(4)
C2 B3 1.938(4)
C11 C12 1.528(4)
C12 C13 1.528(4)
C13 C14 1.521(4)
B3 B8 1.807(5)
B3 B12 1.868(4)
B3 B4 1.934(5)
B3 B7 1.976(4)
B4 B9 1.734(4)
B4 B8 1.769(5)
B4 B5 1.795(4)
B5 B10 1.747(4)
B5 B9 1.770(4)
B5 B6 1.950(4)
B6 B10 1.766(4)
B6 B11 1.833(4)
B6 B7 1.865(4)
B7 B11 1.754(4)
B7 B12 1.793(4)
B8 B12 1.750(5)
B8 B13 1.782(5)
B8 B9 1.791(5)
B9 B13 1.776(5)
B9 B10 1.796(4)
B10 B11 1.776(4)
B10 B13 1.793(4)
B11 B12 1.762(4)
B11 B13 1.762(5)
B12 B13 1.757(5)
